data_2240285
loop_
_publ_author_name
'Mendoza, Mar\'ia de los Angeles'
'Bern\`es, Sylvain'
'Mendoza-D\'iaz, Guillermo'

_publ_section_title
;
 Coordination of bis(pyrazol-1-yl)amine to palladium(II): influence of the
 co-ligands and counter-ions on the molecular and crystal structures
;
_journal_coeditor_code WM5076
_journal_issue 1
_journal_name_full 'Acta Crystallographica Section E'
_journal_page_first 22
_journal_page_last 27
_journal_paper_doi 10.1107/S205698901402595X
_journal_volume 71
_journal_year 2015
_chemical_formula_iupac '[Pd (N C S) (C14 H23 N5)]2 [Pd (N C S )4]'
_chemical_formula_moiety '2(C15 H23 N6 Pd S +), C4 N4 Pd S4 2-'
_chemical_formula_sum 'C34 H46 N16 Pd3 S6'
_chemical_formula_weight 1190.43
_chemical_name_systematic
;
Bis[{bis[2-(3,5-dimethylpyrazol-1-yl-\k<i>N</i>^2^)ethyl]amine-\
\k<i>N</i>}(thiocyanato-\k<i>N</i>)palladium]
tetrakis(thiocyanato-\k<i>S</i>)palladate
;
_space_group_crystal_system triclinic
_space_group_IT_number 2
_space_group_name_Hall '-P 1'
_space_group_name_H-M_alt 'P -1'
_symmetry_space_group_name_Hall '-P 1'
_symmetry_space_group_name_H-M 'P -1'
_atom_sites_solution_hydrogens geom
_atom_sites_solution_primary direct
_atom_sites_solution_secondary difmap
_audit_creation_method SHELXL2014
_cell_angle_alpha 94.838(14)
_cell_angle_beta 100.947(12)
_cell_angle_gamma 103.989(13)
_cell_formula_units_Z 1
_cell_length_a 9.0286(17)
_cell_length_b 10.532(2)
_cell_length_c 13.066(3)
_cell_measurement_reflns_used 75
_cell_measurement_temperature 298(2)
_cell_measurement_theta_max 12.43
_cell_measurement_theta_min 4.69
_cell_volume 1172.5(4)
_computing_cell_refinement
;
XSCANS (Siemens, 1996)
;
_computing_data_collection
;
XSCANS (Siemens, 1996)
;
_computing_data_reduction
;
XSCANS (Siemens, 1996)
;
_computing_molecular_graphics
;
SHELXTL (Sheldrick, 2008)
;
_computing_publication_material
;
SHELXTL (Sheldrick, 2008)
;
_computing_structure_refinement
;
SHELXL2014 (Sheldrick, 2008)
;
_computing_structure_solution
;
SHELXS2014 (Sheldrick, 2008)
;
_diffrn_ambient_temperature 298.0(10)
_diffrn_measured_fraction_theta_full 0.998
_diffrn_measured_fraction_theta_max 0.997
_diffrn_measurement_device_type 'Siemens P4'
_diffrn_measurement_method '2\q/\w scans'
_diffrn_radiation_monochromator graphite
_diffrn_radiation_type MoK\a
_diffrn_radiation_wavelength 0.71073
_diffrn_reflns_av_R_equivalents 0.0382
_diffrn_reflns_limit_h_max 6
_diffrn_reflns_limit_h_min -11
_diffrn_reflns_limit_k_max 13
_diffrn_reflns_limit_k_min -13
_diffrn_reflns_limit_l_max 16
_diffrn_reflns_limit_l_min -16
_diffrn_reflns_number 8889
_diffrn_reflns_theta_full 25.242
_diffrn_reflns_theta_max 27.499
_diffrn_reflns_theta_min 2.012
_diffrn_standards_decay_% 1
_diffrn_standards_interval_count 97
_diffrn_standards_number 3
_exptl_absorpt_coefficient_mu 1.450
_exptl_absorpt_correction_T_max 0.378
_exptl_absorpt_correction_T_min 0.256
_exptl_absorpt_correction_type psi-scan
_exptl_absorpt_process_details
;
(XSCANS; Siemens, 1996)
;
_exptl_crystal_colour Pink
_exptl_crystal_density_diffrn 1.686
_exptl_crystal_description Irregular_Plate
_exptl_crystal_F_000 596
_exptl_crystal_size_max 0.40
_exptl_crystal_size_mid 0.40
_exptl_crystal_size_min 0.12
_refine_diff_density_max 0.827
_refine_diff_density_min -1.061
_refine_ls_extinction_method none
_refine_ls_goodness_of_fit_ref 1.055
_refine_ls_hydrogen_treatment constr
_refine_ls_matrix_type full
_refine_ls_number_constraints 0
_refine_ls_number_parameters 282
_refine_ls_number_reflns 5367
_refine_ls_number_restraints 0
_refine_ls_restrained_S_all 1.055
_refine_ls_R_factor_all 0.0425
_refine_ls_R_factor_gt 0.0389
_refine_ls_shift/su_max 0.000
_refine_ls_shift/su_mean 0.000
_refine_ls_structure_factor_coef Fsqd
_refine_ls_weighting_details 'w=1/[\s^2^(Fo^2^)+(0.0569P)^2^+1.1014P] where P=(Fo^2^+2Fc^2^)/3'
_refine_ls_weighting_scheme calc
_refine_ls_wR_factor_gt 0.1027
_refine_ls_wR_factor_ref 0.1069
_reflns_number_gt 4874
_reflns_number_total 5367
_reflns_threshold_expression I>2\s(I)
_cod_data_source_file wm5076sup1.cif
_cod_data_source_block 5
_cod_database_code 2240285
_cod_database_fobs_code 2240285
_shelx_space_group_comment
;
The symmetry employed for this shelxl refinement is uniquely defined
by the following loop, which should always be used as a source of
symmetry information in preference to the above space-group names.
They are only intended as comments.
;
_shelxl_version_number 2.014

loop_
_space_group_symop_operation_xyz
'x, y, z'
'-x, -y, -z'

loop_
_atom_site_type_symbol
_atom_site_label
_atom_site_fract_x
_atom_site_fract_y
_atom_site_fract_z
_atom_site_U_iso_or_equiv
_atom_site_adp_type
_atom_site_calc_flag
_atom_site_occupancy
_atom_site_disorder_assembly
_atom_site_disorder_group
Pd Pd1 0.36057(3) 0.61306(2) 0.33358(2) 0.03862(9) Uani d 1 . .
S S1 0.88007(13) 0.60961(16) 0.47191(8) 0.0735(4) Uani d 1 . .
N N1 0.3690(3) 0.4656(3) 0.2291(2) 0.0420(6) Uani d 1 . .
N N2 0.2424(3) 0.3584(3) 0.2003(2) 0.0453(6) Uani d 1 . .
C C3 0.2603(4) 0.2765(4) 0.1225(3) 0.0526(8) Uani d 1 . .
C C4 0.4009(5) 0.3330(4) 0.0994(3) 0.0545(9) Uani d 1 . .
H H4A 0.4443 0.2987 0.0479 0.065 Uiso calc 1 . .
C C5 0.4667(4) 0.4500(4) 0.1663(2) 0.0448(7) Uani d 1 . .
C C6 0.1425(6) 0.1487(5) 0.0757(4) 0.0814(15) Uani d 1 . .
H H6A 0.0469 0.1661 0.0415 0.122 Uiso calc 1 . .
H H6B 0.1228 0.0957 0.1304 0.122 Uiso calc 1 . .
H H6C 0.1822 0.1024 0.0253 0.122 Uiso calc 1 . .
C C7 0.6181(5) 0.5472(5) 0.1716(3) 0.0610(9) Uani d 1 . .
H H7A 0.6078 0.6349 0.1879 0.091 Uiso calc 1 . .
H H7B 0.6475 0.5390 0.1050 0.091 Uiso calc 1 . .
H H7C 0.6969 0.5308 0.2254 0.091 Uiso calc 1 . .
C C8 0.1152(4) 0.3501(4) 0.2545(3) 0.0531(8) Uani d 1 . .
H H8A 0.1555 0.3552 0.3295 0.064 Uiso calc 1 . .
H H8B 0.0391 0.2653 0.2308 0.064 Uiso calc 1 . .
C C9 0.0363(4) 0.4580(4) 0.2354(3) 0.0564(9) Uani d 1 . .
H H9A -0.0338 0.4356 0.1666 0.068 Uiso calc 0.770(18) A 1
H H9B -0.0264 0.4637 0.2874 0.068 Uiso calc 0.770(18) A 1
H H9C 0.0179 0.4648 0.1608 0.068 Uiso calc 0.230(18) A 2
H H9D -0.0650 0.4328 0.2538 0.068 Uiso calc 0.230(18) A 2
N N10A 0.1465(5) 0.5881(4) 0.2405(5) 0.0423(14) Uani d 0.770(18) A 1
H H10A 0.1658 0.5870 0.1754 0.051 Uiso calc 0.770(18) A 1
N N10B 0.1157(15) 0.5806(14) 0.2894(18) 0.041(4) Uani d 0.230(18) A 2
H H10B 0.0858 0.5793 0.3513 0.049 Uiso calc 0.230(18) A 2
N N11 0.3365(3) 0.7611(3) 0.4311(2) 0.0450(6) Uani d 1 . .
N N12 0.2638(3) 0.8493(3) 0.3896(2) 0.0490(6) Uani d 1 . .
C C13 0.2571(5) 0.9392(4) 0.4656(4) 0.0641(11) Uani d 1 . .
C C14 0.3268(6) 0.9078(5) 0.5585(4) 0.0698(12) Uani d 1 . .
H H14A 0.3399 0.9534 0.6251 0.084 Uiso calc 1 . .
C C15 0.3743(5) 0.7964(4) 0.5356(3) 0.0571(9) Uani d 1 . .
C C16 0.1801(7) 1.0477(6) 0.4450(6) 0.0965(19) Uani d 1 . .
H H16A 0.2306 1.1016 0.3993 0.145 Uiso calc 1 . .
H H16B 0.1883 1.1009 0.5102 0.145 Uiso calc 1 . .
H H16C 0.0717 1.0105 0.4120 0.145 Uiso calc 1 . .
C C17 0.4503(7) 0.7208(6) 0.6096(3) 0.0769(13) Uani d 1 . .
H H17A 0.5170 0.6803 0.5766 0.115 Uiso calc 1 . .
H H17B 0.3717 0.6535 0.6288 0.115 Uiso calc 1 . .
H H17C 0.5115 0.7793 0.6716 0.115 Uiso calc 1 . .
C C18 0.1923(5) 0.8273(4) 0.2784(3) 0.0552(9) Uani d 1 . .
H H18A 0.2722 0.8288 0.2380 0.066 Uiso calc 1 . .
H H18B 0.1442 0.8981 0.2613 0.066 Uiso calc 1 . .
C C19 0.0713(4) 0.6981(4) 0.2488(3) 0.0517(8) Uani d 1 . .
H H19A 0.0083 0.6857 0.3014 0.062 Uiso calc 0.770(18) A 1
H H19B 0.0028 0.6979 0.1818 0.062 Uiso calc 0.770(18) A 1
H H19C 0.0421 0.6799 0.1726 0.062 Uiso calc 0.230(18) A 2
H H19D -0.0209 0.7072 0.2734 0.062 Uiso calc 0.230(18) A 2
N N20 0.5799(4) 0.6337(3) 0.4077(3) 0.0558(8) Uani d 1 . .
C C21 0.7053(4) 0.6233(4) 0.4336(3) 0.0517(8) Uani d 1 . .
Pd Pd2 0.5000 1.0000 1.0000 0.03984(10) Uani d 1 . .
S S22 0.27722(13) 0.83780(12) 0.91759(10) 0.0736(3) Uani d 1 . .
C C23 0.2457(4) 0.7188(5) 0.9922(3) 0.0567(9) Uani d 1 . .
N N24 0.2159(6) 0.6323(5) 1.0375(3) 0.0849(13) Uani d 1 . .
S S25 0.45759(12) 1.11365(12) 0.85705(8) 0.0604(3) Uani d 1 . .
C C26 0.2664(5) 1.0806(5) 0.8121(3) 0.0617(10) Uani d 1 . .
N N27 0.1366(6) 1.0626(6) 0.7789(4) 0.1036(18) Uani d 1 . .

loop_
_atom_site_aniso_label
_atom_site_aniso_U_11
_atom_site_aniso_U_22
_atom_site_aniso_U_33
_atom_site_aniso_U_12
_atom_site_aniso_U_13
_atom_site_aniso_U_23
Pd1 0.03258(13) 0.04589(15) 0.03637(13) 0.01607(10) 0.00092(9) -0.00186(9)
S1 0.0489(5) 0.1354(11) 0.0481(5) 0.0505(6) 0.0069(4) 0.0103(6)
N1 0.0391(13) 0.0488(15) 0.0379(12) 0.0161(11) 0.0053(10) -0.0014(11)
N2 0.0382(13) 0.0543(16) 0.0404(13) 0.0122(12) 0.0071(11) -0.0062(11)
C3 0.0485(18) 0.060(2) 0.0478(17) 0.0214(16) 0.0059(14) -0.0103(15)
C4 0.051(2) 0.069(2) 0.0476(18) 0.0254(18) 0.0139(15) -0.0029(16)
C5 0.0432(16) 0.0583(19) 0.0394(15) 0.0249(15) 0.0095(12) 0.0067(13)
C6 0.069(3) 0.077(3) 0.085(3) 0.005(2) 0.021(2) -0.031(3)
C7 0.053(2) 0.071(3) 0.066(2) 0.0196(19) 0.0231(18) 0.0106(19)
C8 0.0507(19) 0.058(2) 0.0485(18) 0.0084(16) 0.0190(15) -0.0036(15)
C9 0.0334(16) 0.070(2) 0.062(2) 0.0129(15) 0.0098(15) -0.0085(18)
N10A 0.0321(19) 0.059(2) 0.038(3) 0.0197(16) 0.0053(18) 0.0015(17)
N10B 0.025(5) 0.064(8) 0.037(9) 0.017(5) 0.010(5) 0.000(6)
N11 0.0449(14) 0.0451(15) 0.0455(14) 0.0178(12) 0.0061(11) -0.0001(11)
N12 0.0422(14) 0.0464(15) 0.0599(17) 0.0171(12) 0.0089(12) 0.0043(13)
C13 0.051(2) 0.046(2) 0.091(3) 0.0135(16) 0.012(2) -0.0113(19)
C14 0.071(3) 0.066(3) 0.065(2) 0.017(2) 0.012(2) -0.021(2)
C15 0.062(2) 0.055(2) 0.0474(18) 0.0104(17) 0.0080(16) -0.0063(15)
C16 0.085(4) 0.062(3) 0.142(5) 0.037(3) 0.014(4) -0.015(3)
C17 0.093(4) 0.085(3) 0.045(2) 0.022(3) 0.001(2) 0.005(2)
C18 0.0502(19) 0.065(2) 0.062(2) 0.0296(17) 0.0175(16) 0.0199(18)
C19 0.0364(16) 0.075(2) 0.0500(18) 0.0282(16) 0.0056(13) 0.0091(16)
N20 0.0388(15) 0.0595(19) 0.0648(19) 0.0215(13) -0.0024(13) -0.0102(15)
C21 0.0473(19) 0.065(2) 0.0425(16) 0.0237(16) 0.0014(14) -0.0029(15)
Pd2 0.02961(16) 0.0489(2) 0.04031(18) 0.01548(13) 0.00172(12) 0.00076(14)
S22 0.0517(6) 0.0667(7) 0.0806(7) 0.0003(5) -0.0215(5) 0.0161(5)
C23 0.0440(18) 0.070(2) 0.0495(19) 0.0088(17) 0.0082(15) -0.0040(17)
N24 0.085(3) 0.096(3) 0.057(2) -0.007(2) 0.015(2) 0.016(2)
S25 0.0460(5) 0.0790(7) 0.0549(5) 0.0166(4) 0.0031(4) 0.0192(5)
C26 0.056(2) 0.081(3) 0.051(2) 0.032(2) 0.0013(17) 0.0122(19)
N27 0.062(3) 0.153(5) 0.103(4) 0.046(3) -0.001(2) 0.044(4)

loop_
_atom_type_symbol
_atom_type_description
_atom_type_scat_dispersion_real
_atom_type_scat_dispersion_imag
_atom_type_scat_source
C C 0.0033 0.0016 'International Tables Vol C Tables 4.2.6.8 and 6.1.1.4'
H H 0.0000 0.0000 'International Tables Vol C Tables 4.2.6.8 and 6.1.1.4'
N N 0.0061 0.0033 'International Tables Vol C Tables 4.2.6.8 and 6.1.1.4'
S S 0.1246 0.1234 'International Tables Vol C Tables 4.2.6.8 and 6.1.1.4'
Pd Pd -0.9988 1.0072 'International Tables Vol C Tables 4.2.6.8 and 6.1.1.4'

loop_
_geom_angle_atom_site_label_1
_geom_angle_atom_site_label_2
_geom_angle_atom_site_label_3
_geom_angle_site_symmetry_1
_geom_angle_site_symmetry_3
_geom_angle
N20 Pd1 N1 . . 91.68(12)
N20 Pd1 N11 . . 92.64(12)
N1 Pd1 N11 . . 175.60(11)
N20 Pd1 N10A . . 172.5(2)
N1 Pd1 N10A . . 82.54(18)
N11 Pd1 N10A . . 93.08(18)
N20 Pd1 N10B . . 166.4(7)
N1 Pd1 N10B . . 94.8(5)
N11 Pd1 N10B . . 81.2(5)
C5 N1 N2 . . 106.4(3)
C5 N1 Pd1 . . 134.7(3)
N2 N1 Pd1 . . 118.4(2)
C3 N2 N1 . . 110.7(3)
C3 N2 C8 . . 130.8(3)
N1 N2 C8 . . 118.5(3)
N2 C3 C4 . . 106.7(3)
N2 C3 C6 . . 123.2(4)
C4 C3 C6 . . 130.1(3)
C3 C4 C5 . . 107.6(3)
C3 C4 H4A . . 126.2
C5 C4 H4A . . 126.2
N1 C5 C4 . . 108.6(3)
N1 C5 C7 . . 123.2(3)
C4 C5 C7 . . 128.2(3)
C3 C6 H6A . . 109.5
C3 C6 H6B . . 109.5
H6A C6 H6B . . 109.5
C3 C6 H6C . . 109.5
H6A C6 H6C . . 109.5
H6B C6 H6C . . 109.5
C5 C7 H7A . . 109.5
C5 C7 H7B . . 109.5
H7A C7 H7B . . 109.5
C5 C7 H7C . . 109.5
H7A C7 H7C . . 109.5
H7B C7 H7C . . 109.5
N2 C8 C9 . . 112.1(3)
N2 C8 H8A . . 109.2
C9 C8 H8A . . 109.2
N2 C8 H8B . . 109.2
C9 C8 H8B . . 109.2
H8A C8 H8B . . 107.9
N10B C9 C8 . . 115.9(6)
N10A C9 C8 . . 113.3(3)
N10A C9 H9A . . 108.9
C8 C9 H9A . . 108.9
N10A C9 H9B . . 108.9
C8 C9 H9B . . 108.9
H9A C9 H9B . . 107.7
N10B C9 H9C . . 108.3
C8 C9 H9C . . 108.3
N10B C9 H9D . . 108.3
C8 C9 H9D . . 108.3
H9C C9 H9D . . 107.4
C9 N10A C19 . . 112.4(4)
C9 N10A Pd1 . . 115.1(3)
C19 N10A Pd1 . . 117.4(3)
C9 N10A H10A . . 103.2
C19 N10A H10A . . 103.2
Pd1 N10A H10A . . 103.2
C9 N10B C19 . . 117.7(11)
C9 N10B Pd1 . . 115.0(8)
C19 N10B Pd1 . . 111.8(9)
C9 N10B H10B . . 103.3
C19 N10B H10B . . 103.3
Pd1 N10B H10B . . 103.3
C15 N11 N12 . . 106.7(3)
C15 N11 Pd1 . . 134.6(3)
N12 N11 Pd1 . . 118.6(2)
C13 N12 N11 . . 110.3(3)
C13 N12 C18 . . 129.9(3)
N11 N12 C18 . . 119.4(3)
N12 C13 C14 . . 107.0(4)
N12 C13 C16 . . 123.0(5)
C14 C13 C16 . . 129.9(5)
C13 C14 C15 . . 107.3(4)
C13 C14 H14A . . 126.4
C15 C14 H14A . . 126.4
N11 C15 C14 . . 108.7(4)
N11 C15 C17 . . 123.2(4)
C14 C15 C17 . . 128.1(4)
C13 C16 H16A . . 109.5
C13 C16 H16B . . 109.5
H16A C16 H16B . . 109.5
C13 C16 H16C . . 109.5
H16A C16 H16C . . 109.5
H16B C16 H16C . . 109.5
C15 C17 H17A . . 109.5
C15 C17 H17B . . 109.5
H17A C17 H17B . . 109.5
C15 C17 H17C . . 109.5
H17A C17 H17C . . 109.5
H17B C17 H17C . . 109.5
N12 C18 C19 . . 111.4(3)
N12 C18 H18A . . 109.4
C19 C18 H18A . . 109.4
N12 C18 H18B . . 109.4
C19 C18 H18B . . 109.4
H18A C18 H18B . . 108.0
N10A C19 C18 . . 110.4(3)
C18 C19 N10B . . 116.8(5)
N10A C19 H19A . . 109.6
C18 C19 H19A . . 109.6
N10A C19 H19B . . 109.6
C18 C19 H19B . . 109.6
H19A C19 H19B . . 108.1
C18 C19 H19C . . 108.1
N10B C19 H19C . . 108.1
C18 C19 H19D . . 108.1
N10B C19 H19D . . 108.1
H19C C19 H19D . . 107.3
C21 N20 Pd1 . . 164.8(3)
N20 C21 S1 . . 179.0(4)
S22 Pd2 S22 . 2_677 180.0
S22 Pd2 S25 . . 87.77(4)
S22 Pd2 S25 2_677 . 92.23(4)
S22 Pd2 S25 . 2_677 92.23(4)
S22 Pd2 S25 2_677 2_677 87.77(4)
S25 Pd2 S25 . 2_677 180.0
C23 S22 Pd2 . . 109.52(14)
N24 C23 S22 . . 175.1(4)
C26 S25 Pd2 . . 107.53(16)
N27 C26 S25 . . 176.9(5)

loop_
_geom_bond_atom_site_label_1
_geom_bond_atom_site_label_2
_geom_bond_site_symmetry_2
_geom_bond_distance
Pd1 N20 . 1.984(3)
Pd1 N1 . 2.005(3)
Pd1 N11 . 2.009(3)
Pd1 N10A . 2.022(4)
Pd1 N10B . 2.111(12)
S1 C21 . 1.607(4)
N1 C5 . 1.342(4)
N1 N2 . 1.365(4)
N2 C3 . 1.336(4)
N2 C8 . 1.449(4)
C3 C4 . 1.366(6)
C3 C6 . 1.496(6)
C4 C5 . 1.379(5)
C4 H4A . 0.9300
C5 C7 . 1.482(5)
C6 H6A . 0.9600
C6 H6B . 0.9600
C6 H6C . 0.9600
C7 H7A . 0.9600
C7 H7B . 0.9600
C7 H7C . 0.9600
C8 C9 . 1.494(6)
C8 H8A . 0.9700
C8 H8B . 0.9700
C9 N10B . 1.373(14)
C9 N10A . 1.474(6)
C9 H9A . 0.9700
C9 H9B . 0.9700
C9 H9C . 0.9700
C9 H9D . 0.9700
N10A C19 . 1.483(5)
N10A H10A . 0.9000
N10B C19 . 1.498(15)
N10B H10B . 0.9000
N11 C15 . 1.340(5)
N11 N12 . 1.353(4)
N12 C13 . 1.335(5)
N12 C18 . 1.447(5)
C13 C14 . 1.362(7)
C13 C16 . 1.493(7)
C14 C15 . 1.372(6)
C14 H14A . 0.9300
C15 C17 . 1.478(6)
C16 H16A . 0.9600
C16 H16B . 0.9600
C16 H16C . 0.9600
C17 H17A . 0.9600
C17 H17B . 0.9600
C17 H17C . 0.9600
C18 C19 . 1.493(6)
C18 H18A . 0.9700
C18 H18B . 0.9700
C19 H19A . 0.9700
C19 H19B . 0.9700
C19 H19C . 0.9700
C19 H19D . 0.9700
N20 C21 . 1.153(5)
Pd2 S22 . 2.3085(12)
Pd2 S22 2_677 2.3085(12)
Pd2 S25 . 2.3227(11)
Pd2 S25 2_677 2.3227(11)
S22 C23 . 1.656(5)
C23 N24 . 1.133(6)
S25 C26 . 1.654(4)
C26 N27 . 1.133(6)

loop_
_geom_hbond_atom_site_label_D
_geom_hbond_atom_site_label_H
_geom_hbond_atom_site_label_A
_geom_hbond_site_symmetry_A
_geom_hbond_distance_DH
_geom_hbond_distance_HA
_geom_hbond_distance_DA
_geom_hbond_angle_DHA
_geom_hbond_publ_flag
N10A H10A N24 1_554 0.90 2.01 2.889(9) 165.9 yes
N10B H10B S1 1_455 0.90 2.71 3.52(2) 150.9 yes

loop_
_geom_torsion_atom_site_label_1
_geom_torsion_atom_site_label_2
_geom_torsion_atom_site_label_3
_geom_torsion_atom_site_label_4
_geom_torsion
C5 N1 N2 C3 0.8(4)
Pd1 N1 N2 C3 173.4(2)
C5 N1 N2 C8 -178.9(3)
Pd1 N1 N2 C8 -6.4(4)
N1 N2 C3 C4 -0.9(4)
C8 N2 C3 C4 178.8(4)
N1 N2 C3 C6 178.5(4)
C8 N2 C3 C6 -1.7(7)
N2 C3 C4 C5 0.6(4)
C6 C3 C4 C5 -178.8(5)
N2 N1 C5 C4 -0.4(4)
Pd1 N1 C5 C4 -171.2(3)
N2 N1 C5 C7 179.1(3)
Pd1 N1 C5 C7 8.3(5)
C3 C4 C5 N1 -0.1(4)
C3 C4 C5 C7 -179.6(4)
C3 N2 C8 C9 -115.1(4)
N1 N2 C8 C9 64.6(4)
N2 C8 C9 N10B -75.9(12)
N2 C8 C9 N10A -42.8(5)
N10B C9 N10A C19 -63.7(12)
C8 C9 N10A C19 -165.4(4)
N10B C9 N10A Pd1 74.3(11)
C8 C9 N10A Pd1 -27.4(6)
N10A C9 N10B C19 68.0(18)
C8 C9 N10B C19 160.4(10)
N10A C9 N10B Pd1 -67.2(12)
C8 C9 N10B Pd1 25.2(17)
C15 N11 N12 C13 0.6(4)
Pd1 N11 N12 C13 179.3(3)
C15 N11 N12 C18 -172.6(3)
Pd1 N11 N12 C18 6.1(4)
N11 N12 C13 C14 -0.1(5)
C18 N12 C13 C14 172.2(4)
N11 N12 C13 C16 -178.4(4)
C18 N12 C13 C16 -6.1(7)
N12 C13 C14 C15 -0.4(5)
C16 C13 C14 C15 177.7(5)
N12 N11 C15 C14 -0.8(5)
Pd1 N11 C15 C14 -179.3(3)
N12 N11 C15 C17 177.5(4)
Pd1 N11 C15 C17 -1.0(7)
C13 C14 C15 N11 0.8(5)
C13 C14 C15 C17 -177.4(5)
C13 N12 C18 C19 -113.4(4)
N11 N12 C18 C19 58.3(4)
C9 N10A C19 C18 166.9(4)
Pd1 N10A C19 C18 30.0(6)
C9 N10A C19 N10B 58.3(11)
Pd1 N10A C19 N10B -78.6(10)
N12 C18 C19 N10A -77.7(5)
N12 C18 C19 N10B -46.7(11)
C9 N10B C19 N10A -72.5(18)
Pd1 N10B C19 N10A 64.0(11)
C9 N10B C19 C18 -156.5(11)
Pd1 N10B C19 C18 -20.0(15)
